data_2229218
loop_
_publ_author_name
'Najafi, Ezzatollah'
'Amini, Mostafa M.'
'Ng, Seik Weng'

_publ_section_title
;
 3-Methoxycarbonyl-1-methylpyrazinium
 tetrachlorido(pyrazine-2-carboxylato-\k^2^<i>N</i>^1^,<i>O</i>)stannate(IV)
;
_journal_coeditor_code SI2325
_journal_issue 2
_journal_name_full 'Acta Crystallographica Section E'
_journal_page_first m238
_journal_paper_doi 10.1107/S1600536811001929
_journal_volume 67
_journal_year 2011
_chemical_formula_iupac '(C7 H9 N2 O2) [Sn Cl4 (C5 H3 N2 O2)]'
_chemical_formula_moiety 'C7 H9 N2 O2 +, C5 H3 Cl4 N2 O2 Sn -'
_chemical_formula_sum 'C12 H12 Cl4 N4 O4 Sn'
_chemical_formula_weight 536.75
_chemical_name_systematic
;
3-Methoxycarbonyl-1-methylpyrazinium
tetrachlorido(pyrazine-2-carboxylato-\k^2^<i>N</i>^1^,<i>O</i>)stannate(IV)
;
_space_group_IT_number 14
_symmetry_cell_setting monoclinic
_symmetry_space_group_name_Hall '-P 2yn'
_symmetry_space_group_name_H-M 'P 1 21/n 1'
_atom_sites_solution_hydrogens geom
_atom_sites_solution_primary direct
_atom_sites_solution_secondary difmap
_audit_creation_method SHELXL-97
_cell_angle_alpha 90.00
_cell_angle_beta 94.554(2)
_cell_angle_gamma 90.00
_cell_formula_units_Z 4
_cell_length_a 7.0655(2)
_cell_length_b 26.7603(7)
_cell_length_c 9.5220(2)
_cell_measurement_reflns_used 5671
_cell_measurement_temperature 100(2)
_cell_measurement_theta_max 29.2
_cell_measurement_theta_min 2.3
_cell_volume 1794.69(8)
_computing_cell_refinement 'CrysAlis PRO (Agilent Technologies, 2010)'
_computing_data_collection 'CrysAlis PRO (Agilent Technologies, 2010)'
_computing_data_reduction 'CrysAlis PRO (Agilent Technologies, 2010)'
_computing_molecular_graphics 'X-SEED (Barbour, 2001)'
_computing_publication_material 'publCIF (Westrip, 2010)'
_computing_structure_refinement 'SHELXL97 (Sheldrick, 2008)'
_computing_structure_solution 'SHELXS97 (Sheldrick, 2008)'
_diffrn_ambient_temperature 100(2)
_diffrn_detector_area_resol_mean 10.4041
_diffrn_measured_fraction_theta_full 0.963
_diffrn_measured_fraction_theta_max 0.963
_diffrn_measurement_device_type 'Agilent SuperNova Dual diffractometer with an Atlas detector'
_diffrn_measurement_method \w
_diffrn_radiation_monochromator Mirror
_diffrn_radiation_source 'SuperNova (Mo) X-ray Source'
_diffrn_radiation_type MoK\a
_diffrn_radiation_wavelength 0.71073
_diffrn_reflns_av_R_equivalents 0.0235
_diffrn_reflns_av_sigmaI/netI 0.0329
_diffrn_reflns_limit_h_max 9
_diffrn_reflns_limit_h_min -7
_diffrn_reflns_limit_k_max 33
_diffrn_reflns_limit_k_min -19
_diffrn_reflns_limit_l_max 11
_diffrn_reflns_limit_l_min -12
_diffrn_reflns_number 8726
_diffrn_reflns_theta_full 27.49
_diffrn_reflns_theta_max 27.49
_diffrn_reflns_theta_min 2.28
_diffrn_standards_decay_% 0
_diffrn_standards_interval_count 0
_diffrn_standards_interval_time 0
_diffrn_standards_number 0
_exptl_absorpt_coefficient_mu 2.045
_exptl_absorpt_correction_T_max 0.6852
_exptl_absorpt_correction_T_min 0.5790
_exptl_absorpt_correction_type multi-scan
_exptl_absorpt_process_details '(CrysAlis PRO; Agilent Technologies, 2010)'
_exptl_crystal_colour Colorless
_exptl_crystal_density_diffrn 1.987
_exptl_crystal_density_method 'not measured'
_exptl_crystal_description Prism
_exptl_crystal_F_000 1048
_exptl_crystal_size_max 0.30
_exptl_crystal_size_mid 0.25
_exptl_crystal_size_min 0.20
_refine_diff_density_max 0.584
_refine_diff_density_min -0.707
_refine_ls_extinction_method none
_refine_ls_goodness_of_fit_ref 1.015
_refine_ls_hydrogen_treatment constr
_refine_ls_matrix_type full
_refine_ls_number_parameters 228
_refine_ls_number_reflns 3964
_refine_ls_number_restraints 0
_refine_ls_restrained_S_all 1.015
_refine_ls_R_factor_all 0.0307
_refine_ls_R_factor_gt 0.0252
_refine_ls_shift/su_max 0.001
_refine_ls_shift/su_mean 0.001
_refine_ls_structure_factor_coef Fsqd
_refine_ls_weighting_details 'calc w=1/[\s^2^(Fo^2^)+(0.0273P)^2^+1.1852P] where P=(Fo^2^+2Fc^2^)/3'
_refine_ls_weighting_scheme calc
_refine_ls_wR_factor_gt 0.0561
_refine_ls_wR_factor_ref 0.0590
_reflns_number_gt 3582
_reflns_number_total 3964
_reflns_threshold_expression I>2\s(I)
_cod_data_source_file si2325.cif
_cod_data_source_block I
_cod_original_sg_symbol_H-M 'P 21/n'
_cod_database_code 2229218
_cod_database_fobs_code 2229218

loop_
_symmetry_equiv_pos_as_xyz
'x, y, z'
'-x+1/2, y+1/2, -z+1/2'
'-x, -y, -z'
'x-1/2, -y-1/2, z-1/2'

loop_
_atom_site_type_symbol
_atom_site_label
_atom_site_fract_x
_atom_site_fract_y
_atom_site_fract_z
_atom_site_U_iso_or_equiv
_atom_site_adp_type
_atom_site_calc_flag
_atom_site_refinement_flags
_atom_site_occupancy
_atom_site_disorder_assembly
_atom_site_disorder_group
Sn Sn1 0.60924(2) 0.655455(6) 0.329618(16) 0.01294(6) Uani d . 1 . .
Cl Cl1 0.37306(8) 0.67760(2) 0.14686(6) 0.01817(13) Uani d . 1 . .
Cl Cl2 0.86908(9) 0.70312(3) 0.26342(7) 0.02392(15) Uani d . 1 . .
Cl Cl3 0.50421(8) 0.72003(2) 0.48125(6) 0.01835(13) Uani d . 1 . .
Cl Cl4 0.70745(9) 0.58382(2) 0.20077(6) 0.02003(14) Uani d . 1 . .
O O1 0.7650(2) 0.62593(7) 0.50542(17) 0.0159(4) Uani d . 1 . .
O O2 0.7745(3) 0.56931(7) 0.67716(18) 0.0218(4) Uani d . 1 . .
O O3 1.1503(3) 0.55738(7) 1.01670(19) 0.0237(4) Uani d . 1 . .
O O4 1.4080(3) 0.57009(8) 0.89617(19) 0.0265(4) Uani d . 1 . .
N N1 0.4045(3) 0.60323(8) 0.4241(2) 0.0137(4) Uani d . 1 . .
N N2 0.2115(3) 0.52822(8) 0.5541(2) 0.0189(5) Uani d . 1 . .
N N3 0.8601(3) 0.67062(8) 0.8236(2) 0.0157(4) Uani d . 1 . .
N N4 1.2150(3) 0.64576(8) 0.7473(2) 0.0194(5) Uani d . 1 . .
C C1 0.6920(3) 0.59043(9) 0.5772(2) 0.0151(5) Uani d . 1 . .
C C2 0.4893(3) 0.57708(9) 0.5319(2) 0.0135(5) Uani d . 1 . .
C C3 0.3911(4) 0.53973(9) 0.5957(2) 0.0167(5) Uani d . 1 . .
H H3 0.4537 0.5217 0.6717 0.020 Uiso calc R 1 . .
C C4 0.1292(3) 0.55520(10) 0.4485(3) 0.0187(5) Uani d . 1 . .
H H4 0.0009 0.5483 0.4172 0.022 Uiso calc R 1 . .
C C5 0.2236(3) 0.59312(10) 0.3823(3) 0.0170(5) Uani d . 1 . .
H H5 0.1597 0.6117 0.3079 0.020 Uiso calc R 1 . .
C C6 1.2439(4) 0.51458(11) 1.0871(3) 0.0283(6) Uani d . 1 . .
H H6A 1.1620 0.5007 1.1558 0.042 Uiso calc R 1 . .
H H6B 1.3646 0.5253 1.1357 0.042 Uiso calc R 1 . .
H H6C 1.2680 0.4890 1.0172 0.042 Uiso calc R 1 . .
C C7 1.2504(4) 0.58058(10) 0.9240(3) 0.0190(5) Uani d . 1 . .
C C8 1.1371(3) 0.62241(10) 0.8531(2) 0.0161(5) Uani d . 1 . .
C C9 0.9594(3) 0.63438(10) 0.8935(3) 0.0171(5) Uani d . 1 . .
H H9 0.9082 0.6173 0.9693 0.021 Uiso calc R 1 . .
C C10 0.9332(4) 0.69445(10) 0.7175(3) 0.0178(5) Uani d . 1 . .
H H10 0.8632 0.7200 0.6675 0.021 Uiso calc R 1 . .
C C11 1.1126(4) 0.68141(10) 0.6813(3) 0.0201(5) Uani d . 1 . .
H H11 1.1643 0.6987 0.6060 0.024 Uiso calc R 1 . .
C C12 0.6682(3) 0.68313(11) 0.8634(3) 0.0225(6) Uani d . 1 . .
H H12A 0.6061 0.7056 0.7928 0.034 Uiso calc R 1 . .
H H12B 0.6777 0.6996 0.9556 0.034 Uiso calc R 1 . .
H H12C 0.5933 0.6525 0.8684 0.034 Uiso calc R 1 . .

loop_
_atom_site_aniso_label
_atom_site_aniso_U_11
_atom_site_aniso_U_22
_atom_site_aniso_U_33
_atom_site_aniso_U_12
_atom_site_aniso_U_13
_atom_site_aniso_U_23
Sn1 0.01198(9) 0.01295(10) 0.01393(9) -0.00115(6) 0.00119(6) 0.00060(6)
Cl1 0.0190(3) 0.0184(3) 0.0166(3) 0.0002(2) -0.0016(2) 0.0015(2)
Cl2 0.0176(3) 0.0224(4) 0.0324(3) -0.0056(3) 0.0063(3) 0.0047(3)
Cl3 0.0208(3) 0.0170(3) 0.0172(3) 0.0022(2) 0.0015(2) -0.0020(2)
Cl4 0.0217(3) 0.0188(3) 0.0199(3) 0.0023(2) 0.0029(2) -0.0030(2)
O1 0.0132(8) 0.0157(9) 0.0180(8) -0.0006(7) -0.0036(7) 0.0014(7)
O2 0.0225(9) 0.0220(11) 0.0200(9) -0.0004(8) -0.0048(7) 0.0033(8)
O3 0.0239(10) 0.0209(11) 0.0259(10) 0.0029(8) -0.0005(8) 0.0048(8)
O4 0.0220(10) 0.0319(12) 0.0253(10) 0.0089(8) 0.0009(8) -0.0018(8)
N1 0.0120(9) 0.0124(11) 0.0169(10) -0.0008(8) 0.0017(8) -0.0009(8)
N2 0.0182(10) 0.0157(12) 0.0230(11) -0.0018(9) 0.0030(9) 0.0006(9)
N3 0.0156(10) 0.0153(11) 0.0159(10) -0.0013(8) -0.0009(8) -0.0031(8)
N4 0.0159(10) 0.0218(13) 0.0204(11) -0.0029(9) 0.0006(9) -0.0014(9)
C1 0.0188(12) 0.0119(13) 0.0143(11) 0.0015(10) -0.0010(10) -0.0027(9)
C2 0.0158(11) 0.0114(12) 0.0135(11) 0.0025(9) 0.0022(9) -0.0007(9)
C3 0.0223(12) 0.0133(13) 0.0147(11) 0.0003(10) 0.0025(10) -0.0008(10)
C4 0.0133(11) 0.0186(14) 0.0243(13) -0.0015(10) 0.0021(10) -0.0018(11)
C5 0.0154(11) 0.0171(14) 0.0183(12) 0.0007(10) 0.0002(10) 0.0006(10)
C6 0.0344(16) 0.0207(16) 0.0282(14) 0.0040(12) -0.0068(12) 0.0027(12)
C7 0.0194(13) 0.0199(14) 0.0172(12) -0.0016(11) -0.0025(10) -0.0052(10)
C8 0.0164(12) 0.0149(13) 0.0165(12) -0.0015(10) -0.0012(10) -0.0036(9)
C9 0.0182(12) 0.0158(13) 0.0168(12) -0.0006(10) -0.0010(10) -0.0013(10)
C10 0.0198(12) 0.0145(13) 0.0187(12) -0.0020(10) -0.0019(10) -0.0008(10)
C11 0.0214(13) 0.0198(15) 0.0191(12) -0.0054(11) 0.0018(10) -0.0004(11)
C12 0.0147(12) 0.0246(16) 0.0284(14) 0.0036(11) 0.0037(11) -0.0007(12)

loop_
_atom_type_symbol
_atom_type_description
_atom_type_scat_dispersion_real
_atom_type_scat_dispersion_imag
_atom_type_scat_source
C C 0.0033 0.0016 'International Tables Vol C Tables 4.2.6.8 and 6.1.1.4'
H H 0.0000 0.0000 'International Tables Vol C Tables 4.2.6.8 and 6.1.1.4'
N N 0.0061 0.0033 'International Tables Vol C Tables 4.2.6.8 and 6.1.1.4'
O O 0.0106 0.0060 'International Tables Vol C Tables 4.2.6.8 and 6.1.1.4'
Cl Cl 0.1484 0.1585 'International Tables Vol C Tables 4.2.6.8 and 6.1.1.4'
Sn Sn -0.6537 1.4246 'International Tables Vol C Tables 4.2.6.8 and 6.1.1.4'

loop_
_geom_angle_atom_site_label_1
_geom_angle_atom_site_label_2
_geom_angle_atom_site_label_3
_geom_angle_site_symmetry_1
_geom_angle_site_symmetry_3
_geom_angle
_geom_angle_publ_flag
O1 Sn1 N1 . . 76.03(7) ?
O1 Sn1 Cl2 . . 92.70(5) ?
N1 Sn1 Cl2 . . 168.60(5) ?
O1 Sn1 Cl1 . . 166.67(5) ?
N1 Sn1 Cl1 . . 90.65(5) ?
Cl2 Sn1 Cl1 . . 100.63(2) ?
O1 Sn1 Cl3 . . 87.62(5) ?
N1 Sn1 Cl3 . . 88.13(5) ?
Cl2 Sn1 Cl3 . . 93.19(2) ?
Cl1 Sn1 Cl3 . . 91.61(2) ?
O1 Sn1 Cl4 . . 87.27(5) ?
N1 Sn1 Cl4 . . 85.97(5) ?
Cl2 Sn1 Cl4 . . 91.86(2) ?
Cl1 Sn1 Cl4 . . 92.25(2) ?
Cl3 Sn1 Cl4 . . 172.98(2) ?
C1 O1 Sn1 . . 119.54(15) ?
C7 O3 C6 . . 115.3(2) ?
C5 N1 C2 . . 118.7(2) ?
C5 N1 Sn1 . . 129.58(17) ?
C2 N1 Sn1 . . 111.54(15) ?
C4 N2 C3 . . 116.5(2) ?
C10 N3 C9 . . 120.2(2) ?
C10 N3 C12 . . 120.4(2) ?
C9 N3 C12 . . 119.4(2) ?
C11 N4 C8 . . 116.8(2) ?
O2 C1 O1 . . 124.5(2) ?
O2 C1 C2 . . 120.0(2) ?
O1 C1 C2 . . 115.5(2) ?
N1 C2 C3 . . 120.2(2) ?
N1 C2 C1 . . 116.9(2) ?
C3 C2 C1 . . 122.9(2) ?
N2 C3 C2 . . 122.3(2) ?
N2 C3 H3 . . 118.9 ?
C2 C3 H3 . . 118.9 ?
N2 C4 C5 . . 122.7(2) ?
N2 C4 H4 . . 118.6 ?
C5 C4 H4 . . 118.6 ?
N1 C5 C4 . . 119.6(2) ?
N1 C5 H5 . . 120.2 ?
C4 C5 H5 . . 120.2 ?
O3 C6 H6A . . 109.5 ?
O3 C6 H6B . . 109.5 ?
H6A C6 H6B . . 109.5 ?
O3 C6 H6C . . 109.5 ?
H6A C6 H6C . . 109.5 ?
H6B C6 H6C . . 109.5 ?
O4 C7 O3 . . 126.2(3) ?
O4 C7 C8 . . 123.1(2) ?
O3 C7 C8 . . 110.7(2) ?
N4 C8 C9 . . 122.6(2) ?
N4 C8 C7 . . 116.6(2) ?
C9 C8 C7 . . 120.8(2) ?
N3 C9 C8 . . 118.7(2) ?
N3 C9 H9 . . 120.6 ?
C8 C9 H9 . . 120.6 ?
N3 C10 C11 . . 119.1(2) ?
N3 C10 H10 . . 120.5 ?
C11 C10 H10 . . 120.5 ?
N4 C11 C10 . . 122.6(2) ?
N4 C11 H11 . . 118.7 ?
C10 C11 H11 . . 118.7 ?
N3 C12 H12A . . 109.5 ?
N3 C12 H12B . . 109.5 ?
H12A C12 H12B . . 109.5 ?
N3 C12 H12C . . 109.5 ?
H12A C12 H12C . . 109.5 ?
H12B C12 H12C . . 109.5 ?

loop_
_geom_bond_atom_site_label_1
_geom_bond_atom_site_label_2
_geom_bond_site_symmetry_2
_geom_bond_distance
_geom_bond_publ_flag
Sn1 O1 . 2.0843(17) ?
Sn1 N1 . 2.2499(19) ?
Sn1 Cl2 . 2.3619(6) ?
Sn1 Cl1 . 2.3881(6) ?
Sn1 Cl3 . 2.4065(6) ?
Sn1 Cl4 . 2.4076(6) ?
O1 C1 . 1.301(3) ?
O2 C1 . 1.215(3) ?
O3 C7 . 1.328(3) ?
O3 C6 . 1.459(3) ?
O4 C7 . 1.199(3) ?
N1 C5 . 1.336(3) ?
N1 C2 . 1.343(3) ?
N2 C4 . 1.333(3) ?
N2 C3 . 1.335(3) ?
N3 C10 . 1.333(3) ?
N3 C9 . 1.342(3) ?
N3 C12 . 1.475(3) ?
N4 C11 . 1.326(3) ?
N4 C8 . 1.340(3) ?
C1 C2 . 1.506(3) ?
C2 C3 . 1.384(3) ?
C3 H3 . 0.9500 ?
C4 C5 . 1.392(4) ?
C4 H4 . 0.9500 ?
C5 H5 . 0.9500 ?
C6 H6A . 0.9800 ?
C6 H6B . 0.9800 ?
C6 H6C . 0.9800 ?
C7 C8 . 1.504(4) ?
C8 C9 . 1.380(3) ?
C9 H9 . 0.9500 ?
C10 C11 . 1.384(4) ?
C10 H10 . 0.9500 ?
C11 H11 . 0.9500 ?
C12 H12A . 0.9800 ?
C12 H12B . 0.9800 ?
C12 H12C . 0.9800 ?

loop_
_geom_torsion_atom_site_label_1
_geom_torsion_atom_site_label_2
_geom_torsion_atom_site_label_3
_geom_torsion_atom_site_label_4
_geom_torsion_site_symmetry_1
_geom_torsion_site_symmetry_2
_geom_torsion_site_symmetry_3
_geom_torsion_site_symmetry_4
_geom_torsion
_geom_torsion_publ_flag
N1 Sn1 O1 C1 . . . . 6.32(17) ?
Cl2 Sn1 O1 C1 . . . . -171.93(17) ?
Cl1 Sn1 O1 C1 . . . . 8.0(3) ?
Cl3 Sn1 O1 C1 . . . . 94.98(17) ?
Cl4 Sn1 O1 C1 . . . . -80.20(17) ?
O1 Sn1 N1 C5 . . . . 178.9(2) ?
Cl2 Sn1 N1 C5 . . . . -172.28(19) ?
Cl1 Sn1 N1 C5 . . . . -0.7(2) ?
Cl3 Sn1 N1 C5 . . . . 90.9(2) ?
Cl4 Sn1 N1 C5 . . . . -92.9(2) ?
O1 Sn1 N1 C2 . . . . -6.18(15) ?
Cl2 Sn1 N1 C2 . . . . 2.7(4) ?
Cl1 Sn1 N1 C2 . . . . 174.22(15) ?
Cl3 Sn1 N1 C2 . . . . -94.20(15) ?
Cl4 Sn1 N1 C2 . . . . 82.01(15) ?
Sn1 O1 C1 O2 . . . . 176.53(19) ?
Sn1 O1 C1 C2 . . . . -5.3(3) ?
C5 N1 C2 C3 . . . . 1.4(3) ?
Sn1 N1 C2 C3 . . . . -174.21(18) ?
C5 N1 C2 C1 . . . . -178.8(2) ?
Sn1 N1 C2 C1 . . . . 5.6(3) ?
O2 C1 C2 N1 . . . . 177.5(2) ?
O1 C1 C2 N1 . . . . -0.7(3) ?
O2 C1 C2 C3 . . . . -2.7(4) ?
O1 C1 C2 C3 . . . . 179.1(2) ?
C4 N2 C3 C2 . . . . -1.1(4) ?
N1 C2 C3 N2 . . . . 0.0(4) ?
C1 C2 C3 N2 . . . . -179.8(2) ?
C3 N2 C4 C5 . . . . 0.8(4) ?
C2 N1 C5 C4 . . . . -1.6(4) ?
Sn1 N1 C5 C4 . . . . 173.07(17) ?
N2 C4 C5 N1 . . . . 0.5(4) ?
C6 O3 C7 O4 . . . . -1.4(4) ?
C6 O3 C7 C8 . . . . 177.4(2) ?
C11 N4 C8 C9 . . . . -0.2(4) ?
C11 N4 C8 C7 . . . . 177.6(2) ?
O4 C7 C8 N4 . . . . 5.1(4) ?
O3 C7 C8 N4 . . . . -173.7(2) ?
O4 C7 C8 C9 . . . . -177.1(2) ?
O3 C7 C8 C9 . . . . 4.1(3) ?
C10 N3 C9 C8 . . . . -0.1(4) ?
C12 N3 C9 C8 . . . . 178.7(2) ?
N4 C8 C9 N3 . . . . 0.4(4) ?
C7 C8 C9 N3 . . . . -177.3(2) ?
C9 N3 C10 C11 . . . . -0.3(4) ?
C12 N3 C10 C11 . . . . -179.1(2) ?
C8 N4 C11 C10 . . . . -0.2(4) ?
N3 C10 C11 N4 . . . . 0.5(4) ?
